data_7025693
loop_
_publ_author_name
'Das, Uttam K.'
'Bobak, Julia'
'Fowler, Candace'
'Hann, Sarah E.'
'Petten, Chad F.'
'Dawe, Louise N.'
'Decken, Andreas'
'Kerton, Francesca M.'
'Kozak, Christopher M.'

_publ_section_title
;
 Synthesis and structure of mono-, bi- and trimetallic
 amine-bis(phenolate) cobalt(II) complexes.
;
_journal_issue 23
_journal_name_full 'Dalton transactions (Cambridge, England : 2003)'
_journal_page_first 5462
_journal_page_last 5477
_journal_paper_doi 10.1039/c002843f
_journal_volume 39
_journal_year 2010
_chemical_formula_moiety '(C34 H54 O2 N2) Co (C3 H6 O), 0.25(C3 H6 O)'
_chemical_formula_sum 'C37.75 H61.5 Co N2 O3.25'
_chemical_formula_weight 654.35
_chemical_name_systematic
;
?
;
_space_group_IT_number 33
_symmetry_cell_setting orthorhombic
_symmetry_Int_Tables_number 33
_symmetry_space_group_name_Hall 'P 2c -2n'
_symmetry_space_group_name_H-M 'P n a 21'
_atom_sites_solution_hydrogens geom
_atom_sites_solution_primary direct
_atom_sites_solution_secondary difmap
_audit_creation_method SHELXL-97
_cell_angle_alpha 90.00
_cell_angle_beta 90.00
_cell_angle_gamma 90.00
_cell_formula_units_Z 8
_cell_length_a 23.496(3)
_cell_length_b 23.319(3)
_cell_length_c 14.4917(17)
_cell_measurement_reflns_used 30445
_cell_measurement_temperature 153(2)
_cell_measurement_theta_max 30.9201
_cell_measurement_theta_min 1.9410
_cell_volume 7940.0(17)
_computing_cell_refinement 'CrystalClear (Rigaku/MSC Inc., 2005)'
_computing_data_collection 'CrystalClear (Rigaku/MSC Inc., 2005)'
_computing_data_reduction 'CrystalClear (Rigaku/MSC Inc., 2005)'
_computing_molecular_graphics 'CrystalStructure3.7.0(Rigaku/MSC Inc.,2005)'
_computing_publication_material 'CrystalStructure3.7.0(Rigaku/MSC Inc.,2005)'
_computing_structure_refinement 'SHELXL-97 (Sheldrick, 1997)'
_computing_structure_solution 'SIR92 (Altomare et al, 1994)'
_diffrn_ambient_temperature 153(2)
_diffrn_detector_area_resol_mean 14.63
_diffrn_measured_fraction_theta_full 0.998
_diffrn_measured_fraction_theta_max 0.998
_diffrn_measurement_device_type 'Rigaku Saturn'
_diffrn_measurement_method \w
_diffrn_radiation_monochromator 'graphite - Rigaku SHINE'
_diffrn_radiation_source 'fine-focus sealed tube'
_diffrn_radiation_type MoK\a
_diffrn_radiation_wavelength 0.71075
_diffrn_reflns_av_R_equivalents 0.0492
_diffrn_reflns_av_sigmaI/netI 0.0429
_diffrn_reflns_limit_h_max 29
_diffrn_reflns_limit_h_min -23
_diffrn_reflns_limit_k_max 21
_diffrn_reflns_limit_k_min -29
_diffrn_reflns_limit_l_max 18
_diffrn_reflns_limit_l_min -18
_diffrn_reflns_number 68663
_diffrn_reflns_theta_full 26.50
_diffrn_reflns_theta_max 26.50
_diffrn_reflns_theta_min 2.74
_exptl_absorpt_coefficient_mu 0.466
_exptl_absorpt_correction_T_max 0.9534
_exptl_absorpt_correction_T_min 0.9161
_exptl_absorpt_correction_type numerical
_exptl_absorpt_process_details '(T. Higashi, 2000)'
_exptl_crystal_colour Pink
_exptl_crystal_density_diffrn 1.095
_exptl_crystal_density_method 'not measured'
_exptl_crystal_description Irregular
_exptl_crystal_F_000 2840
_exptl_crystal_size_max 0.26
_exptl_crystal_size_mid 0.23
_exptl_crystal_size_min 0.21
_refine_diff_density_max 0.725
_refine_diff_density_min -0.494
_refine_diff_density_rms 0.072
_refine_ls_abs_structure_details 'Flack H D (1983), Acta Cryst. A39, 876-881'
_refine_ls_abs_structure_Flack 0.009(13)
_refine_ls_extinction_method none
_refine_ls_goodness_of_fit_ref 1.101
_refine_ls_hydrogen_treatment constr
_refine_ls_matrix_type full
_refine_ls_number_parameters 848
_refine_ls_number_reflns 16419
_refine_ls_number_restraints 1
_refine_ls_restrained_S_all 1.101
_refine_ls_R_factor_all 0.0696
_refine_ls_R_factor_gt 0.0667
_refine_ls_shift/su_max 0.001
_refine_ls_shift/su_mean 0.000
_refine_ls_structure_factor_coef Fsqd
_refine_ls_weighting_details 'calc w=1/[\s^2^(Fo^2^)+(0.1033P)^2^+3.3656P] where P=(Fo^2^+2Fc^2^)/3'
_refine_ls_weighting_scheme calc
_refine_ls_wR_factor_gt 0.1792
_refine_ls_wR_factor_ref 0.1824
_reflns_number_gt 15587
_reflns_number_total 16419
_reflns_threshold_expression >2sigma(I)
_cod_data_source_file c002843f.txt
_cod_data_source_block 1C3H6O
_cod_depositor_comments
;
The following automatic conversions were performed:

'_exptl_absorpt_correction_type' value 'Numerical' changed to
'numerical' according to
/home/saulius/struct/CIF-dictionaries/cif_core.dic dictionary named
'cif_core.dic' version 2.4.2 from 2011-04-26.

Automatic conversion script
Id: cif_fix_values 1891 2012-01-12 08:04:46Z andrius 
;
_cod_original_cell_volume 7940.3(16)
_cod_original_formula_sum 'C37.75 H61.50 Co N2 O3.25'
_cod_database_code 7025693

loop_
_symmetry_equiv_pos_as_xyz
'x, y, z'
'-x+1/2, y+1/2, z+1/2'
'x+1/2, -y+1/2, z'
'-x, -y, z+1/2'

loop_
_atom_site_label
_atom_site_type_symbol
_atom_site_fract_x
_atom_site_fract_y
_atom_site_fract_z
_atom_site_U_iso_or_equiv
_atom_site_adp_type
_atom_site_occupancy
_atom_site_symmetry_multiplicity
_atom_site_calc_flag
_atom_site_refinement_flags
_atom_site_disorder_assembly
_atom_site_disorder_group
Co1 Co 0.13474(2) 0.86090(2) 0.16791(4) 0.03959(13) Uani 1 1 d . . .
Co2 Co 0.45318(2) 0.899451(19) 0.03983(4) 0.03467(12) Uani 1 1 d . . .
O1 O 0.16989(13) 0.89987(11) 0.0652(2) 0.0428(6) Uani 1 1 d . . .
O2 O 0.17310(13) 0.85870(12) 0.2850(2) 0.0462(7) Uani 1 1 d . . .
O3 O 0.50721(12) 0.93471(11) 0.12311(18) 0.0395(6) Uani 1 1 d . . .
O4 O 0.47061(12) 0.82834(11) -0.02140(19) 0.0408(6) Uani 1 1 d . A .
O5 O 0.08874(15) 0.94161(14) 0.2002(2) 0.0592(8) Uani 1 1 d . B .
O6 O 0.48564(14) 0.94789(13) -0.0810(2) 0.0532(7) Uani 1 1 d . . .
O7 O 0.6694(4) 0.9335(4) 0.6920(10) 0.112(4) Uani 0.50 1 d P . .
N1 N 0.16563(14) 0.77886(13) 0.1288(2) 0.0377(7) Uani 1 1 d . . .
N2 N 0.05410(14) 0.82350(16) 0.1374(3) 0.0483(8) Uani 1 1 d . . .
N3 N 0.40643(13) 0.85786(11) 0.14771(19) 0.0320(6) Uani 1 1 d . . .
N4 N 0.37235(15) 0.93594(14) 0.0090(2) 0.0416(7) Uani 1 1 d . . .
C1 C 0.18686(17) 0.87563(17) -0.0119(3) 0.0402(8) Uani 1 1 d . . .
C2 C 0.18275(19) 0.90470(17) -0.0987(3) 0.0451(9) Uani 1 1 d . . .
C3 C 0.1597(2) 0.96706(18) -0.1025(4) 0.0543(11) Uani 1 1 d . . .
C4 C 0.1975(3) 1.0056(2) -0.0444(4) 0.0674(14) Uani 1 1 d . . .
H1 H 0.1831 1.0065 0.0191 0.081 Uiso 1 1 calc R . .
H2 H 0.1972 1.0445 -0.0700 0.081 Uiso 1 1 calc R . .
H3 H 0.2364 0.9906 -0.0447 0.081 Uiso 1 1 calc R . .
C5 C 0.0986(2) 0.9684(2) -0.0676(4) 0.0646(13) Uani 1 1 d . . .
H4 H 0.0725 0.9622 -0.1193 0.078 Uiso 1 1 calc R . .
H5 H 0.0908 1.0057 -0.0392 0.078 Uiso 1 1 calc R . .
H6 H 0.0932 0.9380 -0.0216 0.078 Uiso 1 1 calc R . .
C6 C 0.1595(3) 0.9905(2) -0.2025(4) 0.0733(15) Uani 1 1 d . . .
H7 H 0.1958 1.0097 -0.2150 0.088 Uiso 1 1 calc R . .
H8 H 0.1283 1.0180 -0.2097 0.088 Uiso 1 1 calc R . .
H9 H 0.1544 0.9587 -0.2459 0.088 Uiso 1 1 calc R . .
C7 C 0.2017(2) 0.8783(2) -0.1770(3) 0.0557(11) Uani 1 1 d . . .
H10 H 0.1989 0.8986 -0.2338 0.067 Uiso 1 1 calc R . .
C8 C 0.2250(3) 0.8226(2) -0.1781(3) 0.0609(12) Uani 1 1 d . . .
C9 C 0.2463(4) 0.7973(3) -0.2695(4) 0.090(2) Uani 1 1 d . . .
C10 C 0.1969(4) 0.7889(3) -0.3329(5) 0.114(3) Uani 1 1 d . . .
H11 H 0.1801 0.7510 -0.3223 0.137 Uiso 1 1 calc R . .
H12 H 0.2099 0.7917 -0.3970 0.137 Uiso 1 1 calc R . .
H13 H 0.1683 0.8186 -0.3211 0.137 Uiso 1 1 calc R . .
C11 C 0.2883(4) 0.8391(4) -0.3147(4) 0.110(3) Uani 1 1 d . . .
H14 H 0.2675 0.8655 -0.3550 0.132 Uiso 1 1 calc R . .
H15 H 0.3161 0.8175 -0.3513 0.132 Uiso 1 1 calc R . .
H16 H 0.3081 0.8609 -0.2668 0.132 Uiso 1 1 calc R . .
C12 C 0.2782(5) 0.7418(3) -0.2532(5) 0.128(4) Uani 1 1 d . . .
H17 H 0.3189 0.7499 -0.2461 0.154 Uiso 1 1 calc R . .
H18 H 0.2725 0.7161 -0.3059 0.154 Uiso 1 1 calc R . .
H19 H 0.2639 0.7234 -0.1970 0.154 Uiso 1 1 calc R . .
C13 C 0.2293(2) 0.79569(18) -0.0946(3) 0.0493(10) Uani 1 1 d . . .
H20 H 0.2455 0.7584 -0.0929 0.059 Uiso 1 1 calc R . .
C14 C 0.21128(18) 0.82001(16) -0.0125(3) 0.0401(8) Uani 1 1 d . . .
C15 C 0.21879(16) 0.78696(16) 0.0762(3) 0.0390(8) Uani 1 1 d . . .
H21 H 0.2350 0.7488 0.0616 0.047 Uiso 1 1 calc R . .
H22 H 0.2466 0.8075 0.1156 0.047 Uiso 1 1 calc R . .
C16 C 0.12017(18) 0.75204(17) 0.0730(3) 0.0446(9) Uani 1 1 d . . .
H23 H 0.1276 0.7104 0.0668 0.053 Uiso 1 1 calc R . .
H24 H 0.1198 0.7691 0.0104 0.053 Uiso 1 1 calc R . .
C17 C 0.06257(19) 0.76149(19) 0.1192(3) 0.0508(10) Uani 1 1 d . . .
H25 H 0.0318 0.7471 0.0787 0.061 Uiso 1 1 calc R . .
H26 H 0.0610 0.7399 0.1780 0.061 Uiso 1 1 calc R . .
C18 C 0.0324(2) 0.8523(2) 0.0528(4) 0.0529(10) Uani 1 1 d . . .
H27 H 0.0100 0.8859 0.0703 0.064 Uiso 1 1 calc R . .
H28 H 0.0085 0.8255 0.0181 0.064 Uiso 1 1 calc R . .
H29 H 0.0646 0.8643 0.0144 0.064 Uiso 1 1 calc R . .
C19 C 0.0119(2) 0.8318(3) 0.2118(4) 0.0632(12) Uani 1 1 d . . .
H30 H 0.0140 0.7996 0.2551 0.076 Uiso 1 1 calc R . .
H31 H -0.0263 0.8336 0.1851 0.076 Uiso 1 1 calc R . .
H32 H 0.0201 0.8676 0.2445 0.076 Uiso 1 1 calc R . .
C20 C 0.17687(19) 0.74435(17) 0.2131(3) 0.0437(9) Uani 1 1 d . . .
H33 H 0.1893 0.7056 0.1940 0.052 Uiso 1 1 calc R . .
H34 H 0.1407 0.7400 0.2476 0.052 Uiso 1 1 calc R . .
C21 C 0.22043(18) 0.76871(17) 0.2764(3) 0.0411(8) Uani 1 1 d . . .
C22 C 0.26438(18) 0.73251(16) 0.3072(3) 0.0428(9) Uani 1 1 d . . .
H35 H 0.2668 0.6947 0.2830 0.051 Uiso 1 1 calc R . .
C23 C 0.30379(17) 0.75009(16) 0.3710(3) 0.0412(8) Uani 1 1 d . . .
C24 C 0.34601(19) 0.70734(17) 0.4157(3) 0.0458(9) Uani 1 1 d . . .
C25 C 0.3680(3) 0.6656(3) 0.3465(4) 0.088(2) Uani 1 1 d . . .
H36 H 0.3428 0.6322 0.3441 0.106 Uiso 1 1 calc R . .
H37 H 0.4064 0.6534 0.3641 0.106 Uiso 1 1 calc R . .
H38 H 0.3693 0.6839 0.2856 0.106 Uiso 1 1 calc R . .
C26 C 0.3948(3) 0.7370(3) 0.4637(8) 0.141(5) Uani 1 1 d . . .
H39 H 0.4264 0.7421 0.4203 0.169 Uiso 1 1 calc R . .
H40 H 0.4074 0.7137 0.5161 0.169 Uiso 1 1 calc R . .
H41 H 0.3822 0.7746 0.4860 0.169 Uiso 1 1 calc R . .
C27 C 0.3134(3) 0.6738(2) 0.4888(4) 0.0742(16) Uani 1 1 d . . .
H42 H 0.3159 0.6939 0.5480 0.089 Uiso 1 1 calc R . .
H43 H 0.3300 0.6354 0.4951 0.089 Uiso 1 1 calc R . .
H44 H 0.2734 0.6704 0.4704 0.089 Uiso 1 1 calc R . .
C28 C 0.30141(18) 0.80740(16) 0.3992(3) 0.0410(8) Uani 1 1 d . . .
H45 H 0.3294 0.8207 0.4415 0.049 Uiso 1 1 calc R . .
C29 C 0.26010(18) 0.84623(18) 0.3686(3) 0.0421(8) Uani 1 1 d . . .
C30 C 0.2599(2) 0.90777(18) 0.4032(3) 0.0497(10) Uani 1 1 d . . .
C31 C 0.3131(2) 0.9235(2) 0.4585(4) 0.0639(13) Uani 1 1 d . . .
H46 H 0.3067 0.9151 0.5240 0.077 Uiso 1 1 calc R . .
H47 H 0.3212 0.9645 0.4510 0.077 Uiso 1 1 calc R . .
H48 H 0.3455 0.9011 0.4362 0.077 Uiso 1 1 calc R . .
C32 C 0.2070(3) 0.9181(2) 0.4634(3) 0.0641(13) Uani 1 1 d . . .
H49 H 0.1755 0.9313 0.4245 0.077 Uiso 1 1 calc R . .
H50 H 0.2156 0.9473 0.5100 0.077 Uiso 1 1 calc R . .
H51 H 0.1962 0.8822 0.4941 0.077 Uiso 1 1 calc R . .
C33 C 0.2599(2) 0.94918(18) 0.3196(3) 0.0562(11) Uani 1 1 d . . .
H52 H 0.2992 0.9582 0.3023 0.067 Uiso 1 1 calc R . .
H53 H 0.2399 0.9846 0.3362 0.067 Uiso 1 1 calc R . .
H54 H 0.2405 0.9309 0.2674 0.067 Uiso 1 1 calc R . .
C34 C 0.21693(18) 0.82582(16) 0.3096(3) 0.0397(8) Uani 1 1 d . . .
C35 C 0.52372(17) 0.91051(15) 0.2027(2) 0.0355(7) Uani 1 1 d . . .
C36 C 0.58151(17) 0.91499(16) 0.2335(3) 0.0374(8) Uani 1 1 d . . .
C37 C 0.62530(17) 0.95080(17) 0.1790(3) 0.0430(8) Uani 1 1 d . . .
C38 C 0.63429(18) 0.92367(19) 0.0840(3) 0.0473(9) Uani 1 1 d . . .
H55 H 0.6652 0.8956 0.0874 0.057 Uiso 1 1 calc R . .
H56 H 0.6442 0.9536 0.0393 0.057 Uiso 1 1 calc R . .
H57 H 0.5992 0.9044 0.0645 0.057 Uiso 1 1 calc R . .
C39 C 0.60377(19) 1.01264(17) 0.1704(3) 0.0490(9) Uani 1 1 d . . .
H58 H 0.5810 1.0164 0.1140 0.059 Uiso 1 1 calc R . .
H59 H 0.6363 1.0389 0.1675 0.059 Uiso 1 1 calc R . .
H60 H 0.5802 1.0221 0.2241 0.059 Uiso 1 1 calc R . .
C40 C 0.6835(2) 0.9524(2) 0.2269(3) 0.0556(11) Uani 1 1 d . . .
H61 H 0.6849 0.9851 0.2692 0.067 Uiso 1 1 calc R . .
H62 H 0.7135 0.9563 0.1804 0.067 Uiso 1 1 calc R . .
H63 H 0.6892 0.9168 0.2616 0.067 Uiso 1 1 calc R . .
C41 C 0.59723(17) 0.88622(16) 0.3136(3) 0.0384(8) Uani 1 1 d . . .
H64 H 0.6358 0.8882 0.3328 0.046 Uiso 1 1 calc R . .
C42 C 0.55883(17) 0.85427(16) 0.3677(3) 0.0373(8) Uani 1 1 d . . .
C43 C 0.57769(19) 0.82297(18) 0.4553(3) 0.0454(9) Uani 1 1 d . . .
C44 C 0.6408(2) 0.8316(2) 0.4771(3) 0.0572(11) Uani 1 1 d . . .
H65 H 0.6632 0.8014 0.4470 0.069 Uiso 1 1 calc R . .
H66 H 0.6466 0.8296 0.5440 0.069 Uiso 1 1 calc R . .
H67 H 0.6531 0.8691 0.4544 0.069 Uiso 1 1 calc R . .
C45 C 0.5428(2) 0.8457(2) 0.5376(4) 0.0594(11) Uani 1 1 d . . .
H68 H 0.5628 0.8781 0.5659 0.071 Uiso 1 1 calc R . .
H69 H 0.5380 0.8151 0.5833 0.071 Uiso 1 1 calc R . .
H70 H 0.5053 0.8584 0.5159 0.071 Uiso 1 1 calc R . .
C46 C 0.5674(3) 0.7587(2) 0.4448(4) 0.0617(12) Uani 1 1 d . . .
H71 H 0.5290 0.7493 0.4666 0.074 Uiso 1 1 calc R . .
H72 H 0.5955 0.7375 0.4815 0.074 Uiso 1 1 calc R . .
H73 H 0.5710 0.7479 0.3797 0.074 Uiso 1 1 calc R . .
C47 C 0.50302(18) 0.85372(16) 0.3390(3) 0.0392(8) Uani 1 1 d . . .
H74 H 0.4758 0.8335 0.3750 0.047 Uiso 1 1 calc R . .
C48 C 0.48467(17) 0.88180(15) 0.2588(2) 0.0372(8) Uani 1 1 d . . .
C49 C 0.42236(16) 0.88428(16) 0.2375(2) 0.0348(7) Uani 1 1 d . . .
H75 H 0.4013 0.8645 0.2874 0.042 Uiso 1 1 calc R . .
H76 H 0.4102 0.9249 0.2372 0.042 Uiso 1 1 calc R . .
C50 C 0.34534(16) 0.86627(15) 0.1281(3) 0.0365(7) Uani 1 1 d . . .
H77 H 0.3231 0.8614 0.1856 0.044 Uiso 1 1 calc R . .
H78 H 0.3324 0.8371 0.0832 0.044 Uiso 1 1 calc R . .
C51 C 0.33504(17) 0.92536(17) 0.0893(3) 0.0429(8) Uani 1 1 d . . .
H79 H 0.2947 0.9289 0.0703 0.051 Uiso 1 1 calc R . .
H80 H 0.3426 0.9544 0.1375 0.051 Uiso 1 1 calc R . .
C52 C 0.3742(2) 0.99813(18) -0.0090(4) 0.0553(11) Uani 1 1 d . . .
H81 H 0.3686 1.0190 0.0489 0.066 Uiso 1 1 calc R . .
H82 H 0.3440 1.0084 -0.0526 0.066 Uiso 1 1 calc R . .
H83 H 0.4113 1.0083 -0.0354 0.066 Uiso 1 1 calc R . .
C53 C 0.34992(19) 0.90696(19) -0.0743(3) 0.0467(9) Uani 1 1 d . . .
H84 H 0.3624 0.9277 -0.1295 0.056 Uiso 1 1 calc R . .
H85 H 0.3082 0.9064 -0.0720 0.056 Uiso 1 1 calc R . .
H86 H 0.3643 0.8675 -0.0766 0.056 Uiso 1 1 calc R . .
C54 C 0.41979(17) 0.79590(14) 0.1524(3) 0.0367(8) Uani 1 1 d . . .
H87 H 0.3956 0.7781 0.2004 0.044 Uiso 1 1 calc R . .
H88 H 0.4599 0.7914 0.1720 0.044 Uiso 1 1 calc R . .
C55 C 0.41133(16) 0.76369(15) 0.0632(3) 0.0368(8) Uani 1 1 d . A .
C56 C 0.3438(2) 0.61923(17) -0.0070(3) 0.0489(10) Uani 1 1 d . . .
C57 C 0.37907(17) 0.71308(16) 0.0656(3) 0.0389(8) Uani 1 1 d . . .
H89 H 0.3591 0.7034 0.1204 0.047 Uiso 1 1 calc R A .
C58 C 0.37572(19) 0.67676(17) -0.0106(3) 0.0435(9) Uani 1 1 d . A .
C59 C 0.3140(6) 0.6087(5) 0.0891(8) 0.068(3) Uani 0.50 1 d P A 1
C60 C 0.2948(7) 0.6189(6) -0.0783(10) 0.082(4) Uani 0.50 1 d P A 1
C61 C 0.3850(7) 0.5704(5) -0.0245(14) 0.090(5) Uani 0.50 1 d P A 1
C62 C 0.2857(6) 0.6299(6) 0.0330(19) 0.110(7) Uani 0.50 1 d P A 2
C63 C 0.3359(10) 0.5950(7) -0.1031(11) 0.102(6) Uani 0.50 1 d P A 2
C64 C 0.3838(8) 0.5775(5) 0.0473(17) 0.109(7) Uani 0.50 1 d P A 2
C65 C 0.4054(2) 0.69311(17) -0.0896(3) 0.0486(9) Uani 1 1 d . . .
H90 H 0.4039 0.6684 -0.1418 0.058 Uiso 1 1 calc R A .
C66 C 0.4371(2) 0.74351(17) -0.0968(3) 0.0452(9) Uani 1 1 d . A .
C67 C 0.4704(2) 0.7575(2) -0.1849(3) 0.0554(11) Uani 1 1 d . . .
C68 C 0.4609(4) 0.7124(3) -0.2613(4) 0.090(2) Uani 1 1 d . A .
H91 H 0.4893 0.6819 -0.2554 0.108 Uiso 1 1 calc R . .
H92 H 0.4645 0.7307 -0.3219 0.108 Uiso 1 1 calc R . .
H93 H 0.4227 0.6960 -0.2550 0.108 Uiso 1 1 calc R . .
C69 C 0.5345(2) 0.7618(3) -0.1644(4) 0.0660(13) Uani 1 1 d . A .
H94 H 0.5441 0.8014 -0.1482 0.079 Uiso 1 1 calc R . .
H95 H 0.5561 0.7503 -0.2192 0.079 Uiso 1 1 calc R . .
H96 H 0.5441 0.7364 -0.1128 0.079 Uiso 1 1 calc R . .
C70 C 0.4509(2) 0.8158(2) -0.2246(3) 0.0622(13) Uani 1 1 d . A .
H97 H 0.4197 0.8096 -0.2683 0.075 Uiso 1 1 calc R . .
H98 H 0.4829 0.8342 -0.2564 0.075 Uiso 1 1 calc R . .
H99 H 0.4378 0.8405 -0.1742 0.075 Uiso 1 1 calc R . .
C71 C 0.44029(17) 0.78016(15) -0.0183(3) 0.0371(8) Uani 1 1 d . . .
C72 C 0.0909(9) 1.0483(4) 0.1661(10) 0.163(7) Uani 0.75 1 d P B 3
H100 H 0.1048 1.0532 0.1029 0.196 Uiso 0.75 1 calc PR B 3
H101 H 0.1012 1.0820 0.2029 0.196 Uiso 0.75 1 calc PR B 3
H102 H 0.0494 1.0440 0.1653 0.196 Uiso 0.75 1 calc PR B 3
C75 C 0.0332(11) 0.9848(14) 0.323(2) 0.100(10) Uani 0.25 1 d P B 4
H103 H 0.0209 1.0220 0.2987 0.120 Uiso 0.25 1 calc PR B 4
H104 H 0.0336 0.9862 0.3906 0.120 Uiso 0.25 1 calc PR B 4
H105 H 0.0068 0.9549 0.3025 0.120 Uiso 0.25 1 calc PR B 4
C73 C 0.1166(4) 0.9971(3) 0.2068(6) 0.092(2) Uani 1 1 d . . .
C74 C 0.0930(4) 0.9712(3) 0.2877(5) 0.089(2) Uani 1 1 d . B .
C76 C 0.5446(3) 0.9487(3) -0.2255(4) 0.0722(15) Uani 1 1 d . . .
H106 H 0.5455 0.9092 -0.2485 0.087 Uiso 1 1 calc R . .
H107 H 0.5791 0.9688 -0.2452 0.087 Uiso 1 1 calc R . .
H108 H 0.5111 0.9684 -0.2505 0.087 Uiso 1 1 calc R . .
C77 C 0.5415(2) 0.9482(3) -0.1225(4) 0.0646(13) Uani 1 1 d . . .
H109 H 0.5708 0.9242 -0.0907 0.077 Uiso 1 1 calc R . .
C78 C 0.5227(3) 0.9974(2) -0.0725(4) 0.0680(15) Uani 1 1 d . . .
H110 H 0.5127 1.0321 -0.1083 0.082 Uiso 1 1 calc R . .
H111 H 0.5402 1.0049 -0.0116 0.082 Uiso 1 1 calc R . .
C79 C 0.6659(13) 0.8683(10) 0.8249(14) 0.163(11) Uani 0.50 1 d P . .
H112 H 0.7010 0.8737 0.8602 0.195 Uiso 0.50 1 calc PR . .
H113 H 0.6520 0.8290 0.8335 0.195 Uiso 0.50 1 calc PR . .
H114 H 0.6370 0.8954 0.8466 0.195 Uiso 0.50 1 calc PR . .
C80 C 0.6769(8) 0.8781(8) 0.7291(12) 0.099(5) Uani 0.50 1 d P . .
H115 H 0.6591 0.8480 0.6893 0.119 Uiso 0.50 1 calc PR . .
C81 C 0.7236(8) 0.9029(7) 0.6872(12) 0.099(5) Uani 0.50 1 d P . .
H116 H 0.7356 0.8876 0.6265 0.119 Uiso 0.50 1 calc PR . .
H117 H 0.7550 0.9163 0.7272 0.119 Uiso 0.50 1 calc PR . .

loop_
_atom_site_aniso_label
_atom_site_aniso_U_11
_atom_site_aniso_U_22
_atom_site_aniso_U_33
_atom_site_aniso_U_23
_atom_site_aniso_U_13
_atom_site_aniso_U_12
Co1 0.0427(3) 0.0380(2) 0.0380(3) -0.0014(2) 0.0007(2) 0.0011(2)
Co2 0.0424(2) 0.0315(2) 0.0301(2) 0.00116(19) 0.0005(2) -0.00447(19)
O1 0.0524(16) 0.0313(12) 0.0447(16) 0.0000(10) 0.0056(12) 0.0013(11)
O2 0.0533(17) 0.0427(15) 0.0427(15) -0.0032(12) -0.0004(13) 0.0086(12)
O3 0.0485(15) 0.0392(13) 0.0307(12) 0.0051(11) -0.0018(11) -0.0075(11)
O4 0.0475(14) 0.0390(13) 0.0360(13) -0.0002(11) 0.0050(11) -0.0073(11)
O5 0.0636(19) 0.0536(17) 0.060(2) -0.0128(15) -0.0015(16) 0.0195(15)
O6 0.0676(19) 0.0483(16) 0.0438(16) 0.0080(13) 0.0060(14) -0.0159(14)
O7 0.085(6) 0.087(6) 0.163(11) 0.026(7) 0.002(7) 0.020(5)
N1 0.0425(16) 0.0329(14) 0.0377(16) 0.0010(12) 0.0008(13) -0.0046(13)
N2 0.0434(18) 0.0491(19) 0.052(2) 0.0061(16) -0.0008(15) -0.0033(15)
N3 0.0358(15) 0.0305(14) 0.0299(15) -0.0014(11) 0.0031(11) 0.0020(11)
N4 0.0535(19) 0.0363(16) 0.0350(16) 0.0059(13) -0.0010(13) -0.0010(14)
C1 0.044(2) 0.0368(18) 0.040(2) 0.0014(15) 0.0006(16) -0.0073(16)
C2 0.051(2) 0.0373(19) 0.047(2) 0.0068(16) -0.0008(18) 0.0031(16)
C3 0.065(3) 0.038(2) 0.061(3) 0.0129(19) 0.004(2) 0.0030(19)
C4 0.075(3) 0.043(2) 0.084(4) 0.014(2) -0.003(3) -0.003(2)
C5 0.062(3) 0.050(3) 0.082(4) 0.017(2) 0.006(3) 0.019(2)
C6 0.087(4) 0.055(3) 0.077(4) 0.026(3) 0.007(3) 0.012(3)
C7 0.072(3) 0.054(2) 0.041(2) 0.0112(19) -0.004(2) 0.011(2)
C8 0.085(3) 0.059(3) 0.038(2) -0.004(2) -0.001(2) 0.019(3)
C9 0.152(7) 0.081(4) 0.036(2) -0.003(2) 0.001(3) 0.037(4)
C10 0.190(9) 0.093(5) 0.058(4) -0.026(4) 0.006(5) -0.006(5)
C11 0.142(7) 0.139(7) 0.048(3) 0.015(4) 0.026(4) 0.042(6)
C12 0.237(11) 0.096(5) 0.051(3) -0.016(3) 0.022(5) 0.077(6)
C13 0.061(3) 0.043(2) 0.044(2) 0.0016(17) 0.0033(19) 0.0105(18)
C14 0.047(2) 0.0352(18) 0.0380(19) -0.0008(15) -0.0008(16) -0.0003(16)
C15 0.0377(19) 0.0374(18) 0.0420(19) 0.0029(16) 0.0029(16) 0.0024(15)
C16 0.050(2) 0.0361(19) 0.047(2) -0.0019(16) -0.0063(17) -0.0049(17)
C17 0.048(2) 0.052(2) 0.052(2) 0.002(2) -0.0069(19) -0.0075(19)
C18 0.052(2) 0.052(2) 0.055(3) 0.003(2) -0.008(2) -0.0003(19)
C19 0.054(3) 0.075(3) 0.061(3) 0.004(3) 0.011(2) -0.004(2)
C20 0.053(2) 0.0389(19) 0.0391(19) 0.0041(16) 0.0016(17) -0.0086(17)
C21 0.049(2) 0.0372(18) 0.0372(19) 0.0022(15) 0.0039(16) -0.0006(16)
C22 0.057(2) 0.0313(17) 0.040(2) 0.0050(15) 0.0010(17) -0.0012(16)
C23 0.049(2) 0.0369(18) 0.0381(19) 0.0066(15) 0.0041(16) 0.0003(16)
C24 0.051(2) 0.0412(19) 0.045(2) 0.0078(17) -0.0010(18) 0.0012(17)
C25 0.106(5) 0.107(5) 0.052(3) 0.017(3) 0.016(3) 0.065(4)
C26 0.100(5) 0.061(3) 0.260(12) 0.057(5) -0.114(7) -0.020(4)
C27 0.099(4) 0.064(3) 0.059(3) 0.024(3) 0.019(3) 0.027(3)
C28 0.053(2) 0.0394(19) 0.0308(17) 0.0010(15) 0.0006(16) 0.0037(16)
C29 0.050(2) 0.044(2) 0.0331(18) -0.0015(16) 0.0014(16) 0.0040(17)
C30 0.070(3) 0.045(2) 0.0348(19) -0.0083(16) -0.0004(19) 0.0089(19)
C31 0.089(4) 0.049(3) 0.054(3) -0.018(2) -0.013(3) 0.000(2)
C32 0.086(4) 0.066(3) 0.040(2) -0.005(2) 0.005(2) 0.020(3)
C33 0.083(3) 0.038(2) 0.047(2) -0.0034(18) -0.003(2) 0.003(2)
C34 0.052(2) 0.0388(19) 0.0285(17) 0.0018(14) 0.0039(16) 0.0022(16)
C35 0.046(2) 0.0316(16) 0.0284(16) -0.0035(13) -0.0019(14) -0.0054(15)
C36 0.045(2) 0.0349(17) 0.0322(17) -0.0022(14) 0.0033(15) -0.0028(15)
C37 0.048(2) 0.0422(19) 0.039(2) -0.0007(16) 0.0020(17) -0.0119(16)
C38 0.053(2) 0.050(2) 0.039(2) 0.0022(18) 0.0051(18) -0.0094(18)
C39 0.057(2) 0.044(2) 0.046(2) -0.0028(19) 0.006(2) -0.0187(17)
C40 0.049(2) 0.068(3) 0.049(2) 0.003(2) 0.0014(19) -0.021(2)
C41 0.043(2) 0.0411(18) 0.0313(17) -0.0022(15) -0.0024(15) -0.0047(16)
C42 0.047(2) 0.0342(17) 0.0310(17) -0.0026(14) 0.0008(15) -0.0042(15)
C43 0.052(2) 0.048(2) 0.0366(19) 0.0036(16) -0.0023(17) 0.0008(18)
C44 0.064(3) 0.062(3) 0.045(2) 0.009(2) -0.014(2) -0.004(2)
C45 0.069(3) 0.076(3) 0.0330(19) 0.002(2) 0.002(2) 0.000(2)
C46 0.084(3) 0.050(2) 0.052(3) 0.013(2) -0.006(2) -0.007(2)
C47 0.049(2) 0.0372(18) 0.0309(17) -0.0025(14) 0.0013(16) -0.0029(16)
C48 0.050(2) 0.0318(16) 0.0299(17) -0.0046(14) 0.0021(15) -0.0038(15)
C49 0.0404(19) 0.0343(17) 0.0296(16) -0.0046(14) 0.0039(14) -0.0029(15)
C50 0.0361(18) 0.0388(18) 0.0346(17) -0.0009(14) 0.0019(15) -0.0017(14)
C51 0.042(2) 0.043(2) 0.043(2) -0.0031(17) 0.0019(16) 0.0073(17)
C52 0.066(3) 0.039(2) 0.061(3) 0.008(2) -0.006(2) 0.0046(19)
C53 0.049(2) 0.051(2) 0.040(2) -0.0002(17) -0.0075(18) -0.0016(18)
C54 0.0458(19) 0.0288(16) 0.0355(19) 0.0044(13) 0.0025(15) -0.0006(14)
C55 0.0413(18) 0.0315(16) 0.0377(19) -0.0010(13) -0.0012(14) 0.0005(14)
C56 0.063(3) 0.0325(19) 0.052(2) -0.0067(18) 0.003(2) -0.0124(19)
C57 0.0447(19) 0.0318(17) 0.040(2) -0.0003(14) -0.0009(15) -0.0022(15)
C58 0.053(2) 0.0324(18) 0.045(2) -0.0057(16) 0.0000(18) -0.0066(16)
C59 0.095(9) 0.046(5) 0.064(6) -0.002(5) 0.017(6) -0.035(6)
C60 0.095(9) 0.073(8) 0.077(8) -0.006(7) -0.007(7) -0.050(7)
C61 0.099(10) 0.045(6) 0.124(13) -0.031(8) 0.038(10) -0.009(6)
C62 0.069(8) 0.061(7) 0.20(2) -0.031(11) 0.030(12) -0.036(6)
C63 0.155(16) 0.077(9) 0.073(9) -0.025(7) -0.001(10) -0.066(10)
C64 0.111(11) 0.039(6) 0.178(18) 0.036(9) -0.065(14) -0.029(7)
C65 0.067(3) 0.041(2) 0.037(2) -0.0115(17) 0.0024(19) -0.0086(19)
C66 0.065(3) 0.0401(19) 0.0310(18) -0.0028(15) 0.0032(18) -0.0050(18)
C67 0.072(3) 0.059(3) 0.035(2) -0.0104(19) 0.016(2) -0.013(2)
C68 0.149(6) 0.075(4) 0.047(3) -0.027(3) 0.037(3) -0.034(4)
C69 0.070(3) 0.074(3) 0.054(3) -0.003(2) 0.029(2) 0.001(3)
C70 0.087(4) 0.062(3) 0.038(2) 0.007(2) 0.006(2) -0.016(3)
C71 0.047(2) 0.0286(16) 0.0353(18) -0.0038(14) 0.0005(15) 0.0007(15)
C72 0.31(2) 0.060(5) 0.121(10) -0.005(6) 0.041(13) 0.034(9)
C75 0.070(14) 0.13(2) 0.102(19) -0.085(19) 0.017(14) 0.013(15)
C73 0.112(5) 0.048(3) 0.116(6) -0.011(3) -0.004(4) 0.011(3)
C74 0.118(5) 0.075(4) 0.073(4) -0.030(3) -0.001(4) 0.026(4)
C76 0.087(4) 0.082(4) 0.048(3) 0.013(3) 0.011(3) -0.009(3)
C77 0.072(3) 0.075(3) 0.047(3) 0.014(2) 0.003(2) -0.011(3)
C78 0.099(4) 0.050(2) 0.055(3) 0.011(2) 0.000(3) -0.029(3)
C79 0.27(3) 0.134(17) 0.088(13) -0.017(12) -0.028(17) 0.079(19)
C80 0.108(12) 0.096(10) 0.094(11) -0.005(9) -0.023(9) -0.010(9)
C81 0.120(12) 0.092(10) 0.084(10) -0.001(7) -0.002(9) 0.018(8)

loop_
_atom_type_symbol
_atom_type_description
_atom_type_scat_dispersion_real
_atom_type_scat_dispersion_imag
_atom_type_scat_source
C C 0.0033 0.0016 'International Tables Vol C Tables 4.2.6.8 and 6.1.1.4'
H H 0.0000 0.0000 'International Tables Vol C Tables 4.2.6.8 and 6.1.1.4'
Co Co 0.3494 0.9721 'International Tables Vol C Tables 4.2.6.8 and 6.1.1.4'
N N 0.0061 0.0033 'International Tables Vol C Tables 4.2.6.8 and 6.1.1.4'
O O 0.0106 0.0060 'International Tables Vol C Tables 4.2.6.8 and 6.1.1.4'

loop_
_geom_angle_atom_site_label_1
_geom_angle_atom_site_label_2
_geom_angle_atom_site_label_3
_geom_angle
O2 Co1 O1 119.55(13)
O2 Co1 N1 92.93(12)
O1 Co1 N1 94.14(12)
O2 Co1 N2 126.05(14)
O1 Co1 N2 114.40(14)
N1 Co1 N2 83.10(13)
O2 Co1 O5 93.72(12)
O1 Co1 O5 88.38(13)
N1 Co1 O5 170.58(13)
N2 Co1 O5 87.58(14)
O4 Co2 O3 120.93(12)
O4 Co2 N4 115.94(13)
O3 Co2 N4 123.13(13)
O4 Co2 N3 93.18(11)
O3 Co2 N3 94.22(11)
N4 Co2 N3 82.91(12)
O4 Co2 O6 90.10(12)
O3 Co2 O6 92.88(11)
N4 Co2 O6 86.42(12)
N3 Co2 O6 169.23(12)
C1 O1 Co1 125.7(2)
C34 O2 Co1 127.8(2)
C35 O3 Co2 123.2(2)
C71 O4 Co2 126.7(2)
C74 O5 C73 59.1(5)
C74 O5 Co1 123.7(3)
C73 O5 Co1 123.3(4)
C77 O6 C78 59.1(4)
C77 O6 Co2 130.1(3)
C78 O6 Co2 123.0(3)
C80 O7 C81 57.5(10)
C15 N1 C16 112.5(3)
C15 N1 C20 110.1(3)
C16 N1 C20 110.4(3)
C15 N1 Co1 108.2(2)
C16 N1 Co1 106.3(2)
C20 N1 Co1 109.2(2)
C19 N2 C17 110.3(4)
C19 N2 C18 108.2(4)
C17 N2 C18 109.8(4)
C19 N2 Co1 113.1(3)
C17 N2 Co1 108.5(3)
C18 N2 Co1 106.9(3)
C50 N3 C54 110.2(3)
C50 N3 C49 111.0(3)
C54 N3 C49 108.1(3)
C50 N3 Co2 107.3(2)
C54 N3 Co2 111.5(2)
C49 N3 Co2 108.8(2)
C52 N4 C51 108.8(3)
C52 N4 C53 108.3(3)
C51 N4 C53 110.8(3)
C52 N4 Co2 113.8(3)
C51 N4 Co2 107.3(2)
C53 N4 Co2 107.8(3)
O1 C1 C14 121.5(4)
O1 C1 C2 121.5(3)
C14 C1 C2 117.0(4)
C7 C2 C1 119.7(4)
C7 C2 C3 120.4(4)
C1 C2 C3 119.9(4)
C4 C3 C5 110.8(5)
C4 C3 C6 108.1(4)
C5 C3 C6 107.6(4)
C4 C3 C2 109.3(4)
C5 C3 C2 109.6(4)
C6 C3 C2 111.4(4)
C3 C4 H1 109.5
C3 C4 H2 109.5
H1 C4 H2 109.5
C3 C4 H3 109.5
H1 C4 H3 109.5
H2 C4 H3 109.5
C3 C5 H4 109.5
C3 C5 H5 109.5
H4 C5 H5 109.5
C3 C5 H6 109.5
H4 C5 H6 109.5
H5 C5 H6 109.5
C3 C6 H7 109.5
C3 C6 H8 109.5
H7 C6 H8 109.5
C3 C6 H9 109.5
H7 C6 H9 109.5
H8 C6 H9 109.5
C2 C7 C8 123.4(4)
C2 C7 H10 118.3
C8 C7 H10 118.3
C13 C8 C7 116.2(4)
C13 C8 C9 124.3(4)
C7 C8 C9 119.4(4)
C10 C9 C12 111.7(7)
C10 C9 C8 109.2(7)
C12 C9 C8 110.8(5)
C10 C9 C11 108.6(6)
C12 C9 C11 106.9(8)
C8 C9 C11 109.5(6)
C9 C10 H11 109.5
C9 C10 H12 109.5
H11 C10 H12 109.5
C9 C10 H13 109.5
H11 C10 H13 109.5
H12 C10 H13 109.5
C9 C11 H14 109.5
C9 C11 H15 109.5
H14 C11 H15 109.5
C9 C11 H16 109.5
H14 C11 H16 109.5
H15 C11 H16 109.5
C9 C12 H17 109.5
C9 C12 H18 109.5
H17 C12 H18 109.5
C9 C12 H19 109.5
H17 C12 H19 109.5
H18 C12 H19 109.5
C8 C13 C14 123.4(4)
C8 C13 H20 118.3
C14 C13 H20 118.3
C13 C14 C1 120.3(4)
C13 C14 C15 119.2(3)
C1 C14 C15 120.6(3)
N1 C15 C14 114.0(3)
N1 C15 H21 108.8
C14 C15 H21 108.8
N1 C15 H22 108.8
C14 C15 H22 108.8
H21 C15 H22 107.6
N1 C16 C17 109.8(3)
N1 C16 H23 109.7
C17 C16 H23 109.7
N1 C16 H24 109.7
C17 C16 H24 109.7
H23 C16 H24 108.2
N2 C17 C16 109.7(3)
N2 C17 H25 109.7
C16 C17 H25 109.7
N2 C17 H26 109.7
C16 C17 H26 109.7
H25 C17 H26 108.2
N2 C18 H27 109.5
N2 C18 H28 109.5
H27 C18 H28 109.5
N2 C18 H29 109.5
H27 C18 H29 109.5
H28 C18 H29 109.5
N2 C19 H30 109.5
N2 C19 H31 109.5
H30 C19 H31 109.5
N2 C19 H32 109.5
H30 C19 H32 109.5
H31 C19 H32 109.5
N1 C20 C21 115.0(3)
N1 C20 H33 108.5
C21 C20 H33 108.5
N1 C20 H34 108.5
C21 C20 H34 108.5
H33 C20 H34 107.5
C22 C21 C34 119.9(4)
C22 C21 C20 118.2(4)
C34 C21 C20 121.9(4)
C23 C22 C21 122.0(4)
C23 C22 H35 119.0
C21 C22 H35 119.0
C22 C23 C28 117.1(4)
C22 C23 C24 121.5(4)
C28 C23 C24 121.3(4)
C25 C24 C26 110.3(7)
C25 C24 C27 107.9(5)
C26 C24 C27 107.2(6)
C25 C24 C23 111.2(4)
C26 C24 C23 112.6(4)
C27 C24 C23 107.4(4)
C24 C25 H36 109.5
C24 C25 H37 109.5
H36 C25 H37 109.5
C24 C25 H38 109.5
H36 C25 H38 109.5
H37 C25 H38 109.5
C24 C26 H39 109.5
C24 C26 H40 109.5
H39 C26 H40 109.5
C24 C26 H41 109.5
H39 C26 H41 109.5
H40 C26 H41 109.5
C24 C27 H42 109.5
C24 C27 H43 109.5
H42 C27 H43 109.5
C24 C27 H44 109.5
H42 C27 H44 109.5
H43 C27 H44 109.5
C23 C28 C29 123.6(4)
C23 C28 H45 118.2
C29 C28 H45 118.2
C28 C29 C34 118.2(4)
C28 C29 C30 120.6(4)
C34 C29 C30 121.1(4)
C29 C30 C31 113.4(4)
C29 C30 C32 109.7(4)
C31 C30 C32 109.0(4)
C29 C30 C33 109.3(3)
C31 C30 C33 105.1(4)
C32 C30 C33 110.2(4)
C30 C31 H46 109.5
C30 C31 H47 109.5
H46 C31 H47 109.5
C30 C31 H48 109.5
H46 C31 H48 109.5
H47 C31 H48 109.5
C30 C32 H49 109.5
C30 C32 H50 109.5
H49 C32 H50 109.5
C30 C32 H51 109.5
H49 C32 H51 109.5
H50 C32 H51 109.5
C30 C33 H52 109.5
C30 C33 H53 109.5
H52 C33 H53 109.5
C30 C33 H54 109.5
H52 C33 H54 109.5
H53 C33 H54 109.5
O2 C34 C29 121.6(3)
O2 C34 C21 119.7(4)
C29 C34 C21 118.8(4)
O3 C35 C48 120.8(3)
O3 C35 C36 120.7(3)
C48 C35 C36 118.5(3)
C41 C36 C35 118.4(3)
C41 C36 C37 120.7(4)
C35 C36 C37 120.8(3)
C38 C37 C39 111.2(4)
C38 C37 C40 107.1(4)
C39 C37 C40 108.0(3)
C38 C37 C36 109.2(3)
C39 C37 C36 109.3(3)
C40 C37 C36 112.1(4)
C37 C38 H55 109.5
C37 C38 H56 109.5
H55 C38 H56 109.5
C37 C38 H57 109.5
H55 C38 H57 109.5
H56 C38 H57 109.5
C37 C39 H58 109.5
C37 C39 H59 109.5
H58 C39 H59 109.5
C37 C39 H60 109.5
H58 C39 H60 109.5
H59 C39 H60 109.5
C37 C40 H61 109.5
C37 C40 H62 109.5
H61 C40 H62 109.5
C37 C40 H63 109.5
H61 C40 H63 109.5
H62 C40 H63 109.5
C36 C41 C42 123.3(4)
C36 C41 H64 118.3
C42 C41 H64 118.3
C47 C42 C41 116.6(4)
C47 C42 C43 121.5(4)
C41 C42 C43 121.9(4)
C46 C43 C44 107.7(4)
C46 C43 C42 109.9(3)
C44 C43 C42 112.9(4)
C46 C43 C45 109.3(4)
C44 C43 C45 108.1(4)
C42 C43 C45 108.9(3)
C43 C44 H65 109.5
C43 C44 H66 109.5
H65 C44 H66 109.5
C43 C44 H67 109.5
H65 C44 H67 109.5
H66 C44 H67 109.5
C43 C45 H68 109.5
C43 C45 H69 109.5
H68 C45 H69 109.5
C43 C45 H70 109.5
H68 C45 H70 109.5
H69 C45 H70 109.5
C43 C46 H71 109.5
C43 C46 H72 109.5
H71 C46 H72 109.5
C43 C46 H73 109.5
H71 C46 H73 109.5
H72 C46 H73 109.5
C42 C47 C48 122.6(4)
C42 C47 H74 118.7
C48 C47 H74 118.7
C35 C48 C47 120.3(4)
C35 C48 C49 120.3(3)
C47 C48 C49 119.3(3)
N3 C49 C48 114.2(3)
N3 C49 H75 108.7
C48 C49 H75 108.7
N3 C49 H76 108.7
C48 C49 H76 108.7
H75 C49 H76 107.6
N3 C50 C51 110.4(3)
N3 C50 H77 109.6
C51 C50 H77 109.6
N3 C50 H78 109.6
C51 C50 H78 109.6
H77 C50 H78 108.1
N4 C51 C50 110.5(3)
N4 C51 H79 109.5
C50 C51 H79 109.5
N4 C51 H80 109.5
C50 C51 H80 109.5
H79 C51 H80 108.1
N4 C52 H81 109.5
N4 C52 H82 109.5
H81 C52 H82 109.5
N4 C52 H83 109.5
H81 C52 H83 109.5
H82 C52 H83 109.5
N4 C53 H84 109.5
N4 C53 H85 109.5
H84 C53 H85 109.5
N4 C53 H86 109.5
H84 C53 H86 109.5
H85 C53 H86 109.5
N3 C54 C55 114.8(3)
N3 C54 H87 108.6
C55 C54 H87 108.6
N3 C54 H88 108.6
C55 C54 H88 108.6
H87 C54 H88 107.6
C57 C55 C71 120.6(3)
C57 C55 C54 117.9(3)
C71 C55 C54 121.1(3)
C62 C56 C63 107.8(13)
C62 C56 C61 140.3(9)
C63 C56 C61 69.1(12)
C62 C56 C58 108.2(6)
C63 C56 C58 110.7(6)
C61 C56 C58 109.7(6)
C62 C56 C60 65.4(12)
C63 C56 C60 45.0(9)
C61 C56 C60 111.1(10)
C58 C56 C60 110.1(6)
C62 C56 C64 117.0(14)
C63 C56 C64 107.7(13)
C61 C56 C64 40.0(10)
C58 C56 C64 105.5(5)
C60 C56 C64 141.2(8)
C62 C56 C59 44.2(10)
C63 C56 C59 134.4(8)
C61 C56 C59 108.4(9)
C58 C56 C59 112.5(5)
C60 C56 C59 105.1(8)
C64 C56 C59 74.1(11)
C58 C57 C55 121.4(4)
C58 C57 H89 119.3
C55 C57 H89 119.3
C57 C58 C65 117.2(4)
C57 C58 C56 122.0(4)
C65 C58 C56 120.7(4)
C58 C65 C66 124.0(4)
C58 C65 H90 118.0
C66 C65 H90 118.0
C65 C66 C71 118.3(4)
C65 C66 C67 121.0(4)
C71 C66 C67 120.7(4)
C66 C67 C69 110.7(4)
C66 C67 C68 112.1(4)
C69 C67 C68 109.0(5)
C66 C67 C70 110.3(4)
C69 C67 C70 107.8(4)
C68 C67 C70 106.8(5)
C67 C68 H91 109.5
C67 C68 H92 109.5
H91 C68 H92 109.5
C67 C68 H93 109.5
H91 C68 H93 109.5
H92 C68 H93 109.5
C67 C69 H94 109.5
C67 C69 H95 109.5
H94 C69 H95 109.5
C67 C69 H96 109.5
H94 C69 H96 109.5
H95 C69 H96 109.5
C67 C70 H97 109.5
C67 C70 H98 109.5
H97 C70 H98 109.5
C67 C70 H99 109.5
H97 C70 H99 109.5
H98 C70 H99 109.5
O4 C71 C55 120.9(3)
O4 C71 C66 120.5(3)
C55 C71 C66 118.5(3)
C73 C72 H100 109.5
C73 C72 H101 109.5
H100 C72 H101 109.5
C73 C72 H102 109.5
H100 C72 H102 109.5
H101 C72 H102 109.5
C74 C75 H103 109.5
C74 C75 H104 109.5
H103 C75 H104 109.5
C74 C75 H105 109.5
H103 C75 H105 109.5
H104 C75 H105 109.5
C74 C73 O5 60.3(4)
C74 C73 C72 121.0(9)
O5 C73 C72 121.0(10)
C73 C74 O5 60.7(4)
C73 C74 C75 122.9(16)
O5 C74 C75 109.2(11)
C77 C76 H106 109.5
C77 C76 H107 109.5
H106 C76 H107 109.5
C77 C76 H108 109.5
H106 C76 H108 109.5
H107 C76 H108 109.5
C78 C77 O6 60.7(3)
C78 C77 C76 121.0(5)
O6 C77 C76 117.3(5)
C78 C77 H109 115.5
O6 C77 H109 115.5
C76 C77 H109 115.5
C77 C78 O6 60.3(3)
C77 C78 H110 117.7
O6 C78 H110 117.7
C77 C78 H111 117.7
O6 C78 H111 117.7
H110 C78 H111 114.9
C80 C79 H112 109.5
C80 C79 H113 109.5
H112 C79 H113 109.5
C80 C79 H114 109.5
H112 C79 H114 109.5
H113 C79 H114 109.5
C81 C80 O7 63.2(11)
C81 C80 C79 130(2)
O7 C80 C79 119.6(17)
C81 C80 H115 111.8
O7 C80 H115 111.8
C79 C80 H115 111.8
C80 C81 O7 59.4(11)
C80 C81 H116 117.8
O7 C81 H116 117.8
C80 C81 H117 117.8
O7 C81 H117 117.8
H116 C81 H117 115.0

loop_
_geom_bond_atom_site_label_1
_geom_bond_atom_site_label_2
_geom_bond_distance
Co1 O2 1.922(3)
Co1 O1 1.930(3)
Co1 N1 2.123(3)
Co1 N2 2.132(4)
Co1 O5 2.220(3)
Co2 O4 1.925(3)
Co2 O3 1.935(3)
Co2 N4 2.129(4)
Co2 N3 2.143(3)
Co2 O6 2.219(3)
O1 C1 1.314(5)
O2 C34 1.332(5)
O3 C35 1.341(4)
O4 C71 1.331(5)
O5 C74 1.448(7)
O5 C73 1.453(8)
O6 C77 1.444(6)
O6 C78 1.450(5)
O7 C80 1.410(19)
O7 C81 1.461(19)
N1 C15 1.476(5)
N1 C16 1.479(5)
N1 C20 1.486(5)
N2 C19 1.476(6)
N2 C17 1.483(6)
N2 C18 1.487(6)
N3 C50 1.477(5)
N3 C54 1.480(4)
N3 C49 1.487(4)
N4 C52 1.474(5)
N4 C51 1.478(5)
N4 C53 1.481(5)
C1 C14 1.418(5)
C1 C2 1.432(6)
C2 C7 1.365(7)
C2 C3 1.553(6)
C3 C4 1.519(8)
C3 C5 1.522(7)
C3 C6 1.548(7)
C4 H1 0.9800
C4 H2 0.9800
C4 H3 0.9800
C5 H4 0.9800
C5 H5 0.9800
C5 H6 0.9800
C6 H7 0.9800
C6 H8 0.9800
C6 H9 0.9800
C7 C8 1.411(7)
C7 H10 0.9500
C8 C13 1.367(6)
C8 C9 1.534(7)
C9 C10 1.492(12)
C9 C12 1.515(9)
C9 C11 1.534(12)
C10 H11 0.9800
C10 H12 0.9800
C10 H13 0.9800
C11 H14 0.9800
C11 H15 0.9800
C11 H16 0.9800
C12 H17 0.9800
C12 H18 0.9800
C12 H19 0.9800
C13 C14 1.384(6)
C13 H20 0.9500
C14 C15 1.510(5)
C15 H21 0.9900
C15 H22 0.9900
C16 C17 1.527(6)
C16 H23 0.9900
C16 H24 0.9900
C17 H25 0.9900
C17 H26 0.9900
C18 H27 0.9800
C18 H28 0.9800
C18 H29 0.9800
C19 H30 0.9800
C19 H31 0.9800
C19 H32 0.9800
C20 C21 1.487(6)
C20 H33 0.9900
C20 H34 0.9900
C21 C22 1.407(6)
C21 C34 1.418(6)
C22 C23 1.372(6)
C22 H35 0.9500
C23 C28 1.399(5)
C23 C24 1.548(6)
C24 C25 1.490(7)
C24 C26 1.509(8)
C24 C27 1.524(7)
C25 H36 0.9800
C25 H37 0.9800
C25 H38 0.9800
C26 H39 0.9800
C26 H40 0.9800
C26 H41 0.9800
C27 H42 0.9800
C27 H43 0.9800
C27 H44 0.9800
C28 C29 1.400(6)
C28 H45 0.9500
C29 C34 1.410(6)
C29 C30 1.520(6)
C30 C31 1.530(7)
C30 C32 1.538(7)
C30 C33 1.550(6)
C31 H46 0.9800
C31 H47 0.9800
C31 H48 0.9800
C32 H49 0.9800
C32 H50 0.9800
C32 H51 0.9800
C33 H52 0.9800
C33 H53 0.9800
C33 H54 0.9800
C35 C48 1.397(5)
C35 C36 1.433(6)
C36 C41 1.391(5)
C36 C37 1.542(5)
C37 C38 1.530(6)
C37 C39 1.533(6)
C37 C40 1.533(6)
C38 H55 0.9800
C38 H56 0.9800
C38 H57 0.9800
C39 H58 0.9800
C39 H59 0.9800
C39 H60 0.9800
C40 H61 0.9800
C40 H62 0.9800
C40 H63 0.9800
C41 C42 1.409(5)
C41 H64 0.9500
C42 C47 1.376(6)
C42 C43 1.530(5)
C43 C46 1.526(6)
C43 C44 1.530(6)
C43 C45 1.542(6)
C44 H65 0.9800
C44 H66 0.9800
C44 H67 0.9800
C45 H68 0.9800
C45 H69 0.9800
C45 H70 0.9800
C46 H71 0.9800
C46 H72 0.9800
C46 H73 0.9800
C47 C48 1.402(5)
C47 H74 0.9500
C48 C49 1.497(6)
C49 H75 0.9900
C49 H76 0.9900
C50 C51 1.508(5)
C50 H77 0.9900
C50 H78 0.9900
C51 H79 0.9900
C51 H80 0.9900
C52 H81 0.9800
C52 H82 0.9800
C52 H83 0.9800
C53 H84 0.9800
C53 H85 0.9800
C53 H86 0.9800
C54 C55 1.509(5)
C54 H87 0.9900
C54 H88 0.9900
C55 C57 1.403(5)
C55 C71 1.416(5)
C56 C62 1.503(16)
C56 C63 1.514(14)
C56 C61 1.516(15)
C56 C58 1.538(5)
C56 C60 1.546(15)
C56 C64 1.565(14)
C56 C59 1.578(12)
C57 C58 1.394(5)
C57 H89 0.9500
C58 C65 1.394(6)
C65 C66 1.395(6)
C65 H90 0.9500
C66 C71 1.425(5)
C66 C67 1.532(6)
C67 C69 1.537(8)
C67 C68 1.544(6)
C67 C70 1.544(8)
C68 H91 0.9800
C68 H92 0.9800
C68 H93 0.9800
C69 H94 0.9800
C69 H95 0.9800
C69 H96 0.9800
C70 H97 0.9800
C70 H98 0.9800
C70 H99 0.9800
C72 C73 1.462(14)
C72 H100 0.9800
C72 H101 0.9800
C72 H102 0.9800
C75 C74 1.53(2)
C75 H103 0.9800
C75 H104 0.9800
C75 H105 0.9800
C73 C74 1.430(11)
C76 C77 1.495(7)
C76 H106 0.9800
C76 H107 0.9800
C76 H108 0.9800
C77 C78 1.427(8)
C77 H109 1.0000
C78 H110 0.9900
C78 H111 0.9900
C79 C80 1.43(3)
C79 H112 0.9800
C79 H113 0.9800
C79 H114 0.9800
C80 C81 1.38(2)
C80 H115 1.0000
C81 H116 0.9900
C81 H117 0.9900
